data_2016881
loop_
_publ_author_name
'Trilleras, Jorge'
'Quiroga, Jairo'
'Cobo, Justo'
'Low, John N.'
'Glidewell, Christopher'

_publ_section_title
;Four <i>N</i>^7^-alkoxybenzyl-substituted
 4,5,6,7-tetrahydro-1<i>H</i>-pyrazolo[3,4-<i>b</i>]pyridine-5-spiro-1'-cyclohexane-2',6'-diones:
 hydrogen-bonded supramolecular structures in zero, one, two or three
 dimensions
;
_journal_coeditor_code SK3276
_journal_issue 12
_journal_name_full 'Acta Crystallographica Section C'
_journal_page_first o665
_journal_page_last o670
_journal_paper_doi 10.1107/S0108270108038778
_journal_volume 64
_journal_year 2008
_chemical_formula_iupac 'C32 H39 N3 O4'
_chemical_formula_moiety 'C32 H39 N3 O4'
_chemical_formula_sum 'C32 H39 N3 O4'
_chemical_formula_weight 529.66
_chemical_name_systematic
;
3-<i>tert</i>-butyl-7-(2,3-dimethoxybenzyl)-4',4'-dimethyl-1-phenyl-4,5,6,7-
tetrahydro-1<i>H</i>-pyrazolo[3,4-<i>b</i>]pyridine-5-spiro-1'-cyclohexane-
2',6'-dione
;
_space_group_IT_number 14
_symmetry_cell_setting monoclinic
_symmetry_space_group_name_Hall '-P 2ybc'
_symmetry_space_group_name_H-M 'P 1 21/c 1'
_atom_sites_solution_hydrogens geom
_atom_sites_solution_primary direct
_atom_sites_solution_secondary difmap
_cell_angle_alpha 90.00
_cell_angle_beta 90.843(10)
_cell_angle_gamma 90.00
_cell_formula_units_Z 4
_cell_length_a 12.4683(15)
_cell_length_b 10.2892(12)
_cell_length_c 21.7635(16)
_cell_measurement_reflns_used 6394
_cell_measurement_temperature 120(2)
_cell_measurement_theta_max 27.50
_cell_measurement_theta_min 3.16
_cell_volume 2791.7(5)
_computing_cell_refinement 'DIRAX/LSQ (Duisenberg <i>et al.</i>,  2000)'
_computing_data_collection 'COLLECT (Hooft, 1999)'
_computing_data_reduction 'EVALCCD (Duisenberg <i>et al.</i>,  2003)'
_computing_molecular_graphics 'PLATON (Spek, 2003)'
_computing_publication_material 'SHELXL97 (Sheldrick, 2008) and PRPKAPPA (Ferguson, 1999)'
_computing_structure_refinement 'OSCAIL (McArdle, 2003) and SHELXL97 (Sheldrick, 2008)'
_computing_structure_solution 'Sir2004 (Burla <i>et al.</i>,  2005)'
_diffrn_ambient_temperature 120(2)
_diffrn_detector_area_resol_mean 9.091
_diffrn_measured_fraction_theta_full 0.997
_diffrn_measured_fraction_theta_max 0.997
_diffrn_measurement_device_type 'Bruker--Nonius KappaCCD'
_diffrn_measurement_method '\f & \w scans'
_diffrn_radiation_monochromator graphite
_diffrn_radiation_source 'Bruker-Nonius FR591 rotating anode'
_diffrn_radiation_type 'Mo K\a'
_diffrn_radiation_wavelength 0.71073
_diffrn_reflns_av_R_equivalents 0.0650
_diffrn_reflns_av_sigmaI/netI 0.0476
_diffrn_reflns_limit_h_max 16
_diffrn_reflns_limit_h_min -16
_diffrn_reflns_limit_k_max 13
_diffrn_reflns_limit_k_min -13
_diffrn_reflns_limit_l_max 28
_diffrn_reflns_limit_l_min -28
_diffrn_reflns_number 45254
_diffrn_reflns_theta_full 27.50
_diffrn_reflns_theta_max 27.50
_diffrn_reflns_theta_min 3.16
_diffrn_standards_decay_% 0
_diffrn_standards_number 0
_exptl_absorpt_coefficient_mu 0.083
_exptl_absorpt_correction_T_max 0.990
_exptl_absorpt_correction_T_min 0.965
_exptl_absorpt_correction_type multi-scan
_exptl_absorpt_process_details '(SADABS; Sheldrick, 2003)'
_exptl_crystal_colour colourless
_exptl_crystal_density_diffrn 1.260
_exptl_crystal_density_method 'not measured'
_exptl_crystal_description block
_exptl_crystal_F_000 1136
_exptl_crystal_size_max 0.32
_exptl_crystal_size_mid 0.25
_exptl_crystal_size_min 0.12
_refine_diff_density_max 0.277
_refine_diff_density_min -0.310
_refine_ls_extinction_method none
_refine_ls_goodness_of_fit_ref 1.182
_refine_ls_hydrogen_treatment constr
_refine_ls_matrix_type full
_refine_ls_number_parameters 359
_refine_ls_number_reflns 6394
_refine_ls_number_restraints 0
_refine_ls_restrained_S_all 1.182
_refine_ls_R_factor_all 0.1028
_refine_ls_R_factor_gt 0.0614
_refine_ls_shift/su_max 0.000
_refine_ls_shift/su_mean 0.000
_refine_ls_structure_factor_coef Fsqd
_refine_ls_weighting_details 'w=1/[\s^2^(Fo^2^)+(0.0286P)^2^+3.2694P] where P=(Fo^2^+2Fc^2^)/3'
_refine_ls_weighting_scheme calc
_refine_ls_wR_factor_gt 0.1240
_refine_ls_wR_factor_ref 0.1379
_reflns_number_gt 4404
_reflns_number_total 6394
_reflns_threshold_expression I>2\s(I)
_cod_data_source_file sk3276.cif
_cod_data_source_block II
_cod_depositor_comments
;
The following automatic conversions were performed:
'_exptl_absorpt_correction_type' value 'Multi-scan' changed to
'multi-scan' according to
'/home/saulius/struct/CIF-dictionaries/cif_core.dic' dictionary named
'cif_core.dic' version 2.4.1 from 2010-06-29.

Automatic conversion script
Id: cif_fix_enum 1527 2010-12-29 10:47:43Z saulius 

The following automatic conversions were performed:

'_exptl_absorpt_correction_type' value 'Multi-scan' changed to
'multi-scan' according to
/home/saulius/struct/CIF-dictionaries/cif_core.dic dictionary named
'cif_core.dic' version 2.4.1 from 2010-06-29.

Automatic conversion script
Id: cif_fix_values 1715 2011-07-08 13:25:40Z adriana 
;
_cod_original_sg_symbol_H-M 'P 21/c'
_cod_database_code 2016881
_cod_database_fobs_code 2016881

loop_
_symmetry_equiv_pos_as_xyz
'x, y, z'
'-x, y+1/2, -z+1/2'
'-x, -y, -z'
'x, -y-1/2, z-1/2'

loop_
_atom_site_type_symbol
_atom_site_label
_atom_site_fract_x
_atom_site_fract_y
_atom_site_fract_z
_atom_site_U_iso_or_equiv
_atom_site_adp_type
_atom_site_calc_flag
_atom_site_refinement_flags
_atom_site_occupancy
O O51 0.87453(14) 0.75668(17) 0.61797(8) 0.0285(4) Uani d . 1
O O55 0.83207(14) 0.37125(17) 0.70208(9) 0.0313(4) Uani d . 1
O O72 0.48952(13) 0.35748(17) 0.79412(7) 0.0247(4) Uani d . 1
O O73 0.32584(13) 0.47921(18) 0.84955(8) 0.0270(4) Uani d . 1
N N1 0.60221(14) 0.30765(19) 0.54413(9) 0.0179(4) Uani d . 1
N N2 0.67439(14) 0.25107(19) 0.50560(9) 0.0173(4) Uani d . 1
N N7 0.59712(14) 0.47487(18) 0.62258(9) 0.0175(4) Uani d . 1
C C3 0.76637(17) 0.3113(2) 0.51733(10) 0.0165(5) Uani d . 1
C C3A 0.75543(17) 0.4060(2) 0.56364(10) 0.0184(5) Uani d . 1
C C4 0.83106(18) 0.5005(2) 0.59254(11) 0.0215(5) Uani d . 1
C C5 0.78300(17) 0.5648(2) 0.64916(10) 0.0182(5) Uani d . 1
C C6 0.65969(17) 0.5904(2) 0.63767(11) 0.0188(5) Uani d . 1
C C7A 0.65012(17) 0.3997(2) 0.57969(10) 0.0174(5) Uani d . 1
C C11 0.49320(17) 0.2708(2) 0.53941(10) 0.0176(5) Uani d . 1
C C12 0.41355(18) 0.3633(2) 0.53586(11) 0.0208(5) Uani d . 1
C C13 0.30822(19) 0.3241(2) 0.52898(11) 0.0236(5) Uani d . 1
C C14 0.28311(19) 0.1946(3) 0.52431(11) 0.0239(5) Uani d . 1
C C15 0.36305(18) 0.1021(2) 0.52861(11) 0.0242(5) Uani d . 1
C C16 0.46844(18) 0.1409(2) 0.53686(11) 0.0196(5) Uani d . 1
C C31 0.86410(17) 0.2769(2) 0.48063(10) 0.0182(5) Uani d . 1
C C32 0.95863(19) 0.2431(3) 0.52294(12) 0.0270(6) Uani d . 1
C C33 0.84272(19) 0.1611(2) 0.43891(11) 0.0238(5) Uani d . 1
C C34 0.89340(19) 0.3941(2) 0.44119(11) 0.0237(5) Uani d . 1
C C51 0.83268(18) 0.6997(2) 0.65931(11) 0.0195(5) Uani d . 1
C C52 0.8237(2) 0.7586(2) 0.72212(11) 0.0270(6) Uani d . 1
C C53 0.8540(2) 0.6655(3) 0.77381(12) 0.0312(6) Uani d . 1
C C54 0.7830(2) 0.5442(3) 0.76690(12) 0.0298(6) Uani d . 1
C C55 0.80049(17) 0.4814(2) 0.70631(11) 0.0219(5) Uani d . 1
C C71 0.45886(17) 0.4772(2) 0.70299(10) 0.0177(5) Uani d . 1
C C72 0.43340(18) 0.4518(2) 0.76333(11) 0.0193(5) Uani d . 1
C C73 0.34713(18) 0.5151(2) 0.79076(11) 0.0205(5) Uani d . 1
C C74 0.28774(18) 0.6041(2) 0.75745(11) 0.0218(5) Uani d . 1
C C75 0.31304(19) 0.6284(2) 0.69711(12) 0.0244(5) Uani d . 1
C C76 0.39746(18) 0.5658(2) 0.66993(11) 0.0227(5) Uani d . 1
C C77 0.55088(18) 0.4043(2) 0.67472(11) 0.0198(5) Uani d . 1
C C531 0.9715(2) 0.6265(3) 0.76954(15) 0.0418(7) Uani d . 1
C C532 0.8330(3) 0.7304(4) 0.83507(14) 0.0574(10) Uani d . 1
C C721 0.5395(2) 0.3965(3) 0.85102(12) 0.0307(6) Uani d . 1
C C731 0.2419(2) 0.5468(3) 0.87925(12) 0.0294(6) Uani d . 1
H H4A 0.8494 0.5684 0.5622 0.026 Uiso calc R 1
H H4B 0.8981 0.4550 0.6046 0.026 Uiso calc R 1
H H6A 0.6297 0.6306 0.6750 0.023 Uiso calc R 1
H H6B 0.6514 0.6537 0.6037 0.023 Uiso calc R 1
H H12 0.4309 0.4531 0.5381 0.025 Uiso calc R 1
H H13 0.2527 0.3872 0.5275 0.028 Uiso calc R 1
H H14 0.2106 0.1686 0.5181 0.029 Uiso calc R 1
H H15 0.3457 0.0123 0.5259 0.029 Uiso calc R 1
H H16 0.5237 0.0777 0.5408 0.024 Uiso calc R 1
H H32A 0.9391 0.1701 0.5494 0.040 Uiso calc R 1
H H32B 0.9771 0.3186 0.5484 0.040 Uiso calc R 1
H H32C 1.0205 0.2189 0.4982 0.040 Uiso calc R 1
H H33A 0.7807 0.1797 0.4121 0.036 Uiso calc R 1
H H33B 0.8278 0.0843 0.4640 0.036 Uiso calc R 1
H H33C 0.9058 0.1448 0.4137 0.036 Uiso calc R 1
H H34A 0.9108 0.4681 0.4679 0.036 Uiso calc R 1
H H34B 0.8325 0.4166 0.4142 0.036 Uiso calc R 1
H H34C 0.9557 0.3727 0.4162 0.036 Uiso calc R 1
H H52A 0.7490 0.7883 0.7279 0.032 Uiso calc R 1
H H52B 0.8709 0.8359 0.7247 0.032 Uiso calc R 1
H H54A 0.8003 0.4819 0.8002 0.036 Uiso calc R 1
H H54B 0.7067 0.5692 0.7704 0.036 Uiso calc R 1
H H74 0.2297 0.6485 0.7760 0.026 Uiso calc R 1
H H75 0.2716 0.6891 0.6740 0.029 Uiso calc R 1
H H76 0.4137 0.5834 0.6282 0.027 Uiso calc R 1
H H77A 0.6074 0.3899 0.7064 0.024 Uiso calc R 1
H H77B 0.5252 0.3182 0.6605 0.024 Uiso calc R 1
H H53A 1.0168 0.7036 0.7749 0.063 Uiso calc R 1
H H53B 0.9844 0.5876 0.7292 0.063 Uiso calc R 1
H H53C 0.9888 0.5631 0.8018 0.063 Uiso calc R 1
H H53D 0.7572 0.7549 0.8371 0.086 Uiso calc R 1
H H53E 0.8778 0.8083 0.8391 0.086 Uiso calc R 1
H H53F 0.8504 0.6698 0.8685 0.086 Uiso calc R 1
H H72A 0.4949 0.3689 0.8854 0.046 Uiso calc R 1
H H72B 0.5473 0.4912 0.8517 0.046 Uiso calc R 1
H H72C 0.6104 0.3559 0.8548 0.046 Uiso calc R 1
H H73A 0.1736 0.5285 0.8581 0.044 Uiso calc R 1
H H73B 0.2562 0.6404 0.8781 0.044 Uiso calc R 1
H H73C 0.2379 0.5181 0.9221 0.044 Uiso calc R 1

loop_
_atom_site_aniso_label
_atom_site_aniso_U_11
_atom_site_aniso_U_22
_atom_site_aniso_U_33
_atom_site_aniso_U_12
_atom_site_aniso_U_13
_atom_site_aniso_U_23
O51 0.0304(9) 0.0218(9) 0.0335(10) -0.0044(8) 0.0112(8) -0.0017(8)
O55 0.0257(9) 0.0200(10) 0.0481(12) -0.0013(8) -0.0052(8) 0.0060(8)
O72 0.0298(9) 0.0248(9) 0.0193(9) 0.0085(8) -0.0003(7) -0.0009(7)
O73 0.0277(9) 0.0325(10) 0.0210(9) 0.0082(8) 0.0069(7) -0.0007(8)
N1 0.0121(9) 0.0190(10) 0.0225(10) -0.0019(8) 0.0024(7) -0.0029(8)
N2 0.0137(9) 0.0178(10) 0.0204(10) 0.0002(8) 0.0033(7) -0.0012(8)
N7 0.0145(9) 0.0174(10) 0.0209(10) -0.0019(8) 0.0041(7) -0.0028(8)
C3 0.0137(10) 0.0152(11) 0.0206(12) -0.0006(9) -0.0001(9) 0.0024(9)
C3A 0.0157(11) 0.0186(12) 0.0210(12) -0.0007(9) 0.0021(9) -0.0007(10)
C4 0.0154(11) 0.0214(12) 0.0278(13) -0.0030(10) 0.0047(9) -0.0055(10)
C5 0.0148(10) 0.0181(12) 0.0216(12) -0.0013(9) 0.0013(9) -0.0019(10)
C6 0.0168(11) 0.0190(12) 0.0207(12) 0.0006(9) 0.0017(9) -0.0018(10)
C7A 0.0165(11) 0.0160(11) 0.0198(11) -0.0010(9) 0.0014(9) 0.0005(9)
C11 0.0131(10) 0.0230(12) 0.0166(11) -0.0039(9) 0.0014(8) -0.0008(9)
C12 0.0205(12) 0.0159(11) 0.0261(13) -0.0005(10) 0.0019(9) 0.0012(10)
C13 0.0173(11) 0.0252(13) 0.0284(13) 0.0047(10) -0.0005(10) 0.0015(11)
C14 0.0143(11) 0.0301(14) 0.0274(13) -0.0039(10) 0.0004(9) -0.0022(11)
C15 0.0195(12) 0.0209(12) 0.0322(14) -0.0063(10) 0.0020(10) -0.0043(11)
C16 0.0172(11) 0.0173(11) 0.0244(12) 0.0012(9) 0.0025(9) -0.0018(10)
C31 0.0153(11) 0.0179(12) 0.0215(12) -0.0009(9) 0.0028(9) -0.0025(10)
C32 0.0177(12) 0.0326(14) 0.0307(14) 0.0059(11) 0.0014(10) -0.0034(12)
C33 0.0197(12) 0.0225(13) 0.0292(13) -0.0009(10) 0.0066(10) -0.0066(11)
C34 0.0188(12) 0.0234(13) 0.0290(13) -0.0045(10) 0.0065(10) 0.0000(11)
C51 0.0149(11) 0.0174(12) 0.0262(13) 0.0016(9) -0.0003(9) -0.0008(10)
C52 0.0286(13) 0.0228(13) 0.0297(14) -0.0024(11) 0.0000(11) -0.0085(11)
C53 0.0351(15) 0.0342(15) 0.0241(13) -0.0009(12) -0.0055(11) -0.0049(12)
C54 0.0247(13) 0.0389(16) 0.0257(14) -0.0011(12) 0.0001(10) 0.0076(12)
C55 0.0132(11) 0.0215(13) 0.0310(14) -0.0046(10) -0.0019(9) 0.0022(11)
C71 0.0146(11) 0.0173(11) 0.0212(12) -0.0012(9) 0.0012(9) -0.0035(9)
C72 0.0181(11) 0.0166(12) 0.0231(12) -0.0006(9) -0.0011(9) -0.0019(10)
C73 0.0205(11) 0.0206(12) 0.0205(12) -0.0022(10) 0.0028(9) -0.0035(10)
C74 0.0160(11) 0.0209(12) 0.0287(13) 0.0016(10) 0.0036(9) -0.0038(10)
C75 0.0196(12) 0.0245(13) 0.0289(13) 0.0036(10) -0.0005(10) 0.0024(11)
C76 0.0203(12) 0.0262(13) 0.0215(12) 0.0000(10) 0.0030(9) 0.0020(10)
C77 0.0163(11) 0.0196(12) 0.0236(12) -0.0004(9) 0.0039(9) -0.0010(10)
C531 0.0315(15) 0.0434(18) 0.0499(19) -0.0051(14) -0.0176(13) -0.0005(15)
C532 0.076(3) 0.068(2) 0.0283(17) 0.002(2) -0.0061(16) -0.0131(16)
C721 0.0299(14) 0.0379(16) 0.0241(13) 0.0075(12) -0.0052(11) -0.0014(12)
C731 0.0327(14) 0.0330(15) 0.0227(13) 0.0046(12) 0.0093(11) -0.0048(11)

loop_
_atom_type_symbol
_atom_type_description
_atom_type_scat_dispersion_real
_atom_type_scat_dispersion_imag
_atom_type_scat_source
C C 0.0033 0.0016 'International Tables Vol C Tables 4.2.6.8 and 6.1.1.4'
H H 0.0000 0.0000 'International Tables Vol C Tables 4.2.6.8 and 6.1.1.4'
N N 0.0061 0.0033 'International Tables Vol C Tables 4.2.6.8 and 6.1.1.4'
O O 0.0106 0.0060 'International Tables Vol C Tables 4.2.6.8 and 6.1.1.4'

loop_
_geom_angle_atom_site_label_1
_geom_angle_atom_site_label_2
_geom_angle_atom_site_label_3
_geom_angle
_geom_angle_publ_flag
C72 O72 C721 115.93(19) no
C73 O73 C731 116.75(19) no
C7A N1 N2 111.01(17) no
C7A N1 C11 130.08(19) no
N2 N1 C11 118.79(18) no
C3 N2 N1 104.96(18) no
C7A N7 C6 110.35(17) no
C7A N7 C77 116.10(18) no
C6 N7 C77 116.30(18) no
N2 C3 C3A 111.61(19) no
N2 C3 C31 119.5(2) no
C3A C3 C31 128.9(2) no
C7A C3A C3 104.7(2) no
C7A C3A C4 121.9(2) no
C3 C3A C4 133.4(2) no
C3A C4 C5 111.72(18) no
C3A C4 H4A 109.3 no
C5 C4 H4A 109.3 no
C3A C4 H4B 109.3 no
C5 C4 H4B 109.3 no
H4A C4 H4B 107.9 no
C55 C5 C4 111.2(2) no
C55 C5 C51 109.83(19) no
C4 C5 C51 110.19(19) no
C55 C5 C6 110.54(18) no
C4 C5 C6 109.71(18) no
C51 C5 C6 105.24(18) no
N7 C6 C5 114.70(18) no
N7 C6 H6A 108.6 no
C5 C6 H6A 108.6 no
N7 C6 H6B 108.6 no
C5 C6 H6B 108.6 no
H6A C6 H6B 107.6 no
N1 C7A C3A 107.7(2) no
N1 C7A N7 124.28(19) no
C3A C7A N7 128.0(2) no
C16 C11 C12 120.6(2) no
C16 C11 N1 118.7(2) no
C12 C11 N1 120.7(2) no
C11 C12 C13 119.3(2) no
C11 C12 H12 120.4 no
C13 C12 H12 120.4 no
C14 C13 C12 120.5(2) no
C14 C13 H13 119.7 no
C12 C13 H13 119.7 no
C13 C14 C15 120.1(2) no
C13 C14 H14 120.0 no
C15 C14 H14 120.0 no
C14 C15 C16 119.6(2) no
C14 C15 H15 120.2 no
C16 C15 H15 120.2 no
C11 C16 C15 119.9(2) no
C11 C16 H16 120.0 no
C15 C16 H16 120.0 no
C3 C31 C33 111.36(18) no
C3 C31 C32 110.90(19) no
C33 C31 C32 108.0(2) no
C3 C31 C34 108.31(19) no
C33 C31 C34 108.93(19) no
C32 C31 C34 109.28(19) no
C31 C32 H32A 109.5 no
C31 C32 H32B 109.5 no
H32A C32 H32B 109.5 no
C31 C32 H32C 109.5 no
H32A C32 H32C 109.5 no
H32B C32 H32C 109.5 no
C31 C33 H33A 109.5 no
C31 C33 H33B 109.5 no
H33A C33 H33B 109.5 no
C31 C33 H33C 109.5 no
H33A C33 H33C 109.5 no
H33B C33 H33C 109.5 no
C31 C34 H34A 109.5 no
C31 C34 H34B 109.5 no
H34A C34 H34B 109.5 no
C31 C34 H34C 109.5 no
H34A C34 H34C 109.5 no
H34B C34 H34C 109.5 no
O51 C51 C52 121.6(2) no
O51 C51 C5 120.9(2) no
C52 C51 C5 117.5(2) no
C51 C52 C53 113.5(2) no
C51 C52 H52A 108.9 no
C53 C52 H52A 108.9 no
C51 C52 H52B 108.9 no
C53 C52 H52B 108.9 no
H52A C52 H52B 107.7 no
C532 C53 C52 109.2(2) no
C532 C53 C531 110.4(2) no
C52 C53 C531 110.4(2) no
C532 C53 C54 109.7(3) no
C52 C53 C54 107.6(2) no
C531 C53 C54 109.5(2) no
C55 C54 C53 110.4(2) no
C55 C54 H54A 109.6 no
C53 C54 H54A 109.6 no
C55 C54 H54B 109.6 no
C53 C54 H54B 109.6 no
H54A C54 H54B 108.1 no
O55 C55 C54 121.9(2) no
O55 C55 C5 120.7(2) no
C54 C55 C5 117.2(2) no
C72 C71 C76 119.1(2) no
C72 C71 C77 118.7(2) no
C76 C71 C77 122.2(2) no
O72 C72 C71 118.5(2) no
O72 C72 C73 120.9(2) no
C71 C72 C73 120.5(2) no
O73 C73 C74 124.3(2) no
O73 C73 C72 115.9(2) no
C74 C73 C72 119.7(2) no
C73 C74 C75 119.5(2) no
C73 C74 H74 120.2 no
C75 C74 H74 120.2 no
C76 C75 C74 120.9(2) no
C76 C75 H75 119.6 no
C74 C75 H75 119.6 no
C75 C76 C71 120.4(2) no
C75 C76 H76 119.8 no
C71 C76 H76 119.8 no
N7 C77 C71 112.22(19) no
N7 C77 H77A 109.2 no
C71 C77 H77A 109.2 no
N7 C77 H77B 109.2 no
C71 C77 H77B 109.2 no
H77A C77 H77B 107.9 no
C53 C531 H53A 109.5 no
C53 C531 H53B 109.5 no
H53A C531 H53B 109.5 no
C53 C531 H53C 109.5 no
H53A C531 H53C 109.5 no
H53B C531 H53C 109.5 no
C53 C532 H53D 109.5 no
C53 C532 H53E 109.5 no
H53D C532 H53E 109.5 no
C53 C532 H53F 109.5 no
H53D C532 H53F 109.5 no
H53E C532 H53F 109.5 no
O72 C721 H72A 109.5 no
O72 C721 H72B 109.5 no
H72A C721 H72B 109.5 no
O72 C721 H72C 109.5 no
H72A C721 H72C 109.5 no
H72B C721 H72C 109.5 no
O73 C731 H73A 109.5 no
O73 C731 H73B 109.5 no
H73A C731 H73B 109.5 no
O73 C731 H73C 109.5 no
H73A C731 H73C 109.5 no
H73B C731 H73C 109.5 no

loop_
_geom_bond_atom_site_label_1
_geom_bond_atom_site_label_2
_geom_bond_distance
_geom_bond_publ_flag
O51 C51 1.200(3) no
O55 C55 1.204(3) no
O72 C72 1.366(3) no
O72 C721 1.435(3) no
O73 C73 1.361(3) no
O73 C731 1.420(3) no
N1 C7A 1.356(3) no
N1 N2 1.369(3) no
N1 C11 1.413(3) no
N2 C3 1.325(3) no
N7 C7A 1.387(3) no
N7 C6 1.456(3) no
N7 C77 1.472(3) no
C3 C3A 1.410(3) no
C3 C31 1.509(3) no
C3A C7A 1.365(3) no
C3A C4 1.488(3) no
C4 C5 1.529(3) no
C4 H4A 0.99 no
C4 H4B 0.99 no
C5 C55 1.524(3) no
C5 C51 1.534(3) no
C5 C6 1.576(3) no
C6 H6A 0.99 no
C6 H6B 0.99 no
C11 C16 1.373(3) no
C11 C12 1.377(3) no
C12 C13 1.380(3) no
C12 H12 0.95 no
C13 C14 1.372(4) no
C13 H13 0.95 no
C14 C15 1.381(3) no
C14 H14 0.95 no
C15 C16 1.383(3) no
C15 H15 0.95 no
C16 H16 0.95 no
C31 C33 1.519(3) no
C31 C32 1.525(3) no
C31 C34 1.527(3) no
C32 H32A 0.98 no
C32 H32B 0.98 no
C32 H32C 0.98 no
C33 H33A 0.98 no
C33 H33B 0.98 no
C33 H33C 0.98 no
C34 H34A 0.98 no
C34 H34B 0.98 no
C34 H34C 0.98 no
C51 C52 1.501(3) no
C52 C53 1.521(4) no
C52 H52A 0.99 no
C52 H52B 0.99 no
C53 C532 1.517(4) no
C53 C531 1.523(4) no
C53 C54 1.536(4) no
C54 C55 1.487(4) no
C54 H54A 0.99 no
C54 H54B 0.99 no
C71 C72 1.380(3) no
C71 C76 1.385(3) no
C71 C77 1.509(3) no
C72 C73 1.399(3) no
C73 C74 1.378(3) no
C74 C75 1.378(3) no
C74 H74 0.95 no
C75 C76 1.375(3) no
C75 H75 0.95 no
C76 H76 0.95 no
C77 H77A 0.99 no
C77 H77B 0.99 no
C531 H53A 0.98 no
C531 H53B 0.98 no
C531 H53C 0.98 no
C532 H53D 0.98 no
C532 H53E 0.98 no
C532 H53F 0.98 no
C721 H72A 0.98 no
C721 H72B 0.98 no
C721 H72C 0.98 no
C731 H73A 0.98 no
C731 H73B 0.98 no
C731 H73C 0.98 no

loop_
_geom_hbond_atom_site_label_D
_geom_hbond_atom_site_label_H
_geom_hbond_atom_site_label_A
_geom_hbond_site_symmetry_A
_geom_hbond_distance_DH
_geom_hbond_distance_HA
_geom_hbond_distance_DA
_geom_hbond_angle_DHA
_geom_hbond_publ_flag
C74 H74 O55 2_656 0.95 2.47 3.256(3) 140 no

loop_
_geom_torsion_atom_site_label_1
_geom_torsion_atom_site_label_2
_geom_torsion_atom_site_label_3
_geom_torsion_atom_site_label_4
_geom_torsion
_geom_torsion_publ_flag
C7A N1 N2 C3 -1.1(2) no
C11 N1 N2 C3 175.3(2) no
N1 N2 C3 C3A 0.6(2) no
N1 N2 C3 C31 -177.38(19) no
N2 C3 C3A C7A 0.1(3) no
C31 C3 C3A C7A 177.8(2) no
N2 C3 C3A C4 -178.5(2) no
C31 C3 C3A C4 -0.8(4) no
C7A C3A C4 C5 12.0(3) no
C3 C3A C4 C5 -169.6(2) no
C3A C4 C5 C55 85.0(2) no
C3A C4 C5 C51 -152.9(2) no
C3A C4 C5 C6 -37.5(3) no
C7A N7 C6 C5 -44.8(3) no
C77 N7 C6 C5 90.2(2) no
C55 C5 C6 N7 -65.5(2) no
C4 C5 C6 N7 57.4(3) no
C51 C5 C6 N7 175.93(19) no
N2 N1 C7A C3A 1.1(3) no
C11 N1 C7A C3A -174.7(2) no
N2 N1 C7A N7 179.1(2) no
C11 N1 C7A N7 3.2(4) no
C3 C3A C7A N1 -0.7(3) no
C4 C3A C7A N1 178.1(2) no
C3 C3A C7A N7 -178.5(2) no
C4 C3A C7A N7 0.3(4) no
C6 N7 C7A N1 -161.0(2) no
C77 N7 C7A N1 63.9(3) no
C6 N7 C7A C3A 16.5(3) no
C77 N7 C7A C3A -118.6(3) no
C7A N1 C11 C16 -137.0(3) no
N2 N1 C11 C16 47.4(3) no
C7A N1 C11 C12 44.6(4) no
N2 N1 C11 C12 -130.9(2) no
C16 C11 C12 C13 -0.7(4) no
N1 C11 C12 C13 177.6(2) no
C11 C12 C13 C14 -1.5(4) no
C12 C13 C14 C15 2.2(4) no
C13 C14 C15 C16 -0.8(4) no
C12 C11 C16 C15 2.2(4) no
N1 C11 C16 C15 -176.2(2) no
C14 C15 C16 C11 -1.4(4) no
N2 C3 C31 C33 -7.0(3) no
C3A C3 C31 C33 175.4(2) no
N2 C3 C31 C32 -127.3(2) no
C3A C3 C31 C32 55.1(3) no
N2 C3 C31 C34 112.8(2) no
C3A C3 C31 C34 -64.8(3) no
C55 C5 C51 O51 144.1(2) no
C4 C5 C51 O51 21.3(3) no
C6 C5 C51 O51 -96.9(2) no
C55 C5 C51 C52 -37.7(3) no
C4 C5 C51 C52 -160.5(2) no
C6 C5 C51 C52 81.3(2) no
O51 C51 C52 C53 -134.5(2) no
C5 C51 C52 C53 47.3(3) no
C51 C52 C53 C532 -175.1(2) no
C51 C52 C53 C531 63.4(3) no
C51 C52 C53 C54 -56.1(3) no
C532 C53 C54 C55 178.5(2) no
C52 C53 C54 C55 59.8(3) no
C531 C53 C54 C55 -60.3(3) no
C53 C54 C55 O55 120.2(3) no
C53 C54 C55 C5 -56.4(3) no
C4 C5 C55 O55 -11.4(3) no
C51 C5 C55 O55 -133.6(2) no
C6 C5 C55 O55 110.7(2) no
C4 C5 C55 C54 165.22(19) no
C51 C5 C55 C54 43.0(3) no
C6 C5 C55 C54 -72.7(2) no
C721 O72 C72 C71 125.3(2) no
C721 O72 C72 C73 -59.2(3) no
C76 C71 C72 O72 175.3(2) no
C77 C71 C72 O72 -2.9(3) no
C76 C71 C72 C73 -0.3(3) no
C77 C71 C72 C73 -178.5(2) no
C731 O73 C73 C74 -5.2(3) no
C731 O73 C73 C72 177.0(2) no
O72 C72 C73 O73 1.8(3) no
C71 C72 C73 O73 177.3(2) no
O72 C72 C73 C74 -176.0(2) no
C71 C72 C73 C74 -0.5(3) no
O73 C73 C74 C75 -176.6(2) no
C72 C73 C74 C75 1.0(4) no
C73 C74 C75 C76 -0.7(4) no
C74 C75 C76 C71 -0.2(4) no
C72 C71 C76 C75 0.6(4) no
C77 C71 C76 C75 178.8(2) no
C7A N7 C77 C71 -155.66(19) no
C6 N7 C77 C71 72.0(2) no
C72 C71 C77 N7 -156.3(2) no
C76 C71 C77 N7 25.6(3) no

loop_
_cod_related_entry_id
_cod_related_entry_database
_cod_related_entry_code
1 ChemSpider 30654136
